data_4311423
loop_
_publ_author_name
'Robert P. Davies'
'Claire V. Francis'
'Andrew P. S. Jurd'
'M. Giovanna Martinelli'
'Andrew J. P. White'
'David J. Williams'

_publ_section_title
;
 Coordination Chemistry of Diselenophosphinate Complexes: The X-ray
 Single-Crystal Structures of [K(Se2PPh2)(THF)2]2 and [In(Se2PPh2)3].L (L
 = THF, PhMe)
;
_journal_name_full 'Inorganic Chemistry'
_journal_page_first 4802
_journal_page_last 4804
_journal_paper_doi 10.1021/ic049567x
_journal_volume 43
_journal_year 2004
_chemical_formula_sum 'C40 H52 K2 O4 P2 Se4'
_chemical_formula_weight 1052.80
_chemical_name_systematic
; 
 ? 
;
_space_group_IT_number 14
_symmetry_cell_setting monoclinic
_symmetry_space_group_name_Hall '-P 2yn'
_symmetry_space_group_name_H-M 'P 1 21/n 1'
_atom_sites_solution_hydrogens geom
_atom_sites_solution_primary direct
_atom_sites_solution_secondary difmap
_audit_creation_method SHELXL-97
_cell_angle_alpha 90.00
_cell_angle_beta 93.158(8)
_cell_angle_gamma 90.00
_cell_formula_units_Z 2
_cell_length_a 10.2778(8)
_cell_length_b 17.8297(13)
_cell_length_c 12.8935(16)
_cell_measurement_reflns_used 23
_cell_measurement_temperature 233(2)
_cell_measurement_theta_max 12.50
_cell_measurement_theta_min 5.41
_cell_volume 2359.1(4)
_computing_cell_refinement 'Bruker XSCANS'
_computing_data_collection 'Bruker XSCANS'
_computing_data_reduction 'Bruker SHELXTL'
_computing_molecular_graphics 'Bruker SHELXTL'
_computing_publication_material 'Bruker SHELXTL'
_computing_structure_refinement 'SHELXL-97 (Sheldrick, 1997)'
_computing_structure_solution 'SHELXS-97 (Sheldrick, 1990)'
_diffrn_ambient_temperature 233(2)
_diffrn_measured_fraction_theta_full 0.994
_diffrn_measured_fraction_theta_max 0.994
_diffrn_measurement_device_type 'Bruker P4'
_diffrn_measurement_method '\w scans'
_diffrn_radiation_monochromator graphite
_diffrn_radiation_source 'fine-focus sealed tube'
_diffrn_radiation_type MoK\a
_diffrn_radiation_wavelength 0.71073
_diffrn_reflns_av_R_equivalents 0.0473
_diffrn_reflns_av_sigmaI/netI 0.1028
_diffrn_reflns_limit_h_max 12
_diffrn_reflns_limit_h_min 0
_diffrn_reflns_limit_k_max 21
_diffrn_reflns_limit_k_min 0
_diffrn_reflns_limit_l_max 15
_diffrn_reflns_limit_l_min -15
_diffrn_reflns_number 4383
_diffrn_reflns_theta_full 25.00
_diffrn_reflns_theta_max 25.00
_diffrn_reflns_theta_min 1.95
_diffrn_standards_decay_% 7.70
_diffrn_standards_interval_count 97
_diffrn_standards_number 3
_exptl_absorpt_coefficient_mu 3.390
_exptl_absorpt_correction_T_max 0.7595
_exptl_absorpt_correction_T_min 0.3328
_exptl_absorpt_correction_type empirical
_exptl_crystal_colour Colourless
_exptl_crystal_density_diffrn 1.482
_exptl_crystal_density_method 'not measured'
_exptl_crystal_description prisms
_exptl_crystal_F_000 1056
_exptl_crystal_size_max 0.57
_exptl_crystal_size_mid 0.37
_exptl_crystal_size_min 0.20
_refine_diff_density_max 0.524
_refine_diff_density_min -0.406
_refine_diff_density_rms 0.083
_refine_ls_extinction_coef 0.0004(4)
_refine_ls_extinction_expression Fc^*^=kFc[1+0.001xFc^2^\l^3^/sin(2\q)]^-1/4^
_refine_ls_extinction_method SHELXL
_refine_ls_goodness_of_fit_ref 0.916
_refine_ls_hydrogen_treatment mixed
_refine_ls_matrix_type full
_refine_ls_number_parameters 265
_refine_ls_number_reflns 4137
_refine_ls_number_restraints 379
_refine_ls_restrained_S_all 0.939
_refine_ls_R_factor_all 0.1511
_refine_ls_R_factor_gt 0.0621
_refine_ls_shift/su_max 0.001
_refine_ls_shift/su_mean 0.000
_refine_ls_structure_factor_coef Fsqd
_refine_ls_weighting_details 'calc w=1/[\s^2^(Fo^2^)+(0.0636P)^2^+0.0000P] where P=(Fo^2^+2Fc^2^)/3'
_refine_ls_weighting_scheme calc
_refine_ls_wR_factor_gt 0.1288
_refine_ls_wR_factor_ref 0.1535
_reflns_number_gt 1985
_reflns_number_total 4137
_reflns_threshold_expression >2sigma(I)
_cod_data_source_file ic049567xsi20040402_082956_1.cif
_cod_data_source_block Compound_1
_cod_depositor_comments
;
The following automatic conversions were performed:
'_symmetry_cell_setting' value 'Monoclinic' changed to 'monoclinic'
according to '/home/saulius/struct/CIF-dictionaries/cif_core.dic'
dictionary named 'cif_core.dic' version 2.4.1 from
2010-06-29.

'_exptl_absorpt_correction_type' value 'Empirical' changed to
'empirical' according to
'/home/saulius/struct/CIF-dictionaries/cif_core.dic' dictionary named
'cif_core.dic' version 2.4.1 from 2010-06-29.

Automatic conversion script
Id: cif_fix_enum 1527 2010-12-29 10:47:43Z saulius 
;
_cod_database_code 4311423

loop_
_symmetry_equiv_pos_as_xyz
'x, y, z'
'-x+1/2, y+1/2, -z+1/2'
'-x, -y, -z'
'x-1/2, -y-1/2, z-1/2'

loop_
_atom_site_label
_atom_site_type_symbol
_atom_site_fract_x
_atom_site_fract_y
_atom_site_fract_z
_atom_site_U_iso_or_equiv
_atom_site_adp_type
_atom_site_occupancy
_atom_site_symmetry_multiplicity
_atom_site_calc_flag
_atom_site_refinement_flags
_atom_site_disorder_assembly
_atom_site_disorder_group
Se1 Se 0.13592(13) -0.00881(5) 0.29328(8) 0.0850(4) Uani 1 1 d . . .
Se2 Se 0.02106(11) 0.14821(6) 0.44040(7) 0.0752(3) Uani 1 1 d . . .
P1 P 0.0793(2) 0.10625(11) 0.29366(15) 0.0539(5) Uani 1 1 d . . .
C1 C -0.0462(7) 0.0833(4) 0.0980(5) 0.097(3) Uani 1 1 d G . .
H1A H 0.0199 0.0481 0.0880 0.116 Uiso 1 1 calc R . .
C2 C -0.1403(9) 0.0976(5) 0.0188(4) 0.116(4) Uani 1 1 d G . .
H2A H -0.1377 0.0720 -0.0447 0.140 Uiso 1 1 calc R . .
C3 C -0.2381(7) 0.1497(5) 0.0337(6) 0.110(4) Uani 1 1 d GU . .
H3A H -0.3017 0.1593 -0.0199 0.133 Uiso 1 1 calc R . .
C4 C -0.2419(6) 0.1876(5) 0.1277(7) 0.130(5) Uani 1 1 d G . .
H4A H -0.3080 0.2228 0.1377 0.156 Uiso 1 1 calc R . .
C5 C -0.1478(7) 0.1734(4) 0.2068(5) 0.095(3) Uani 1 1 d G . .
H5A H -0.1503 0.1990 0.2704 0.114 Uiso 1 1 calc R . .
C6 C -0.0500(6) 0.1212(4) 0.1920(4) 0.063(2) Uani 1 1 d G . .
C7 C 0.2982(7) 0.1395(4) 0.1814(5) 0.095(3) Uani 1 1 d G . .
H7A H 0.2963 0.0889 0.1611 0.114 Uiso 1 1 calc R . .
C8 C 0.3911(6) 0.1876(6) 0.1438(5) 0.120(4) Uani 1 1 d GU . .
H8A H 0.4520 0.1695 0.0982 0.143 Uiso 1 1 calc R . .
C9 C 0.3939(7) 0.2625(5) 0.1738(6) 0.125(5) Uani 1 1 d GU . .
H9A H 0.4568 0.2950 0.1484 0.150 Uiso 1 1 calc R . .
C10 C 0.3038(9) 0.2893(3) 0.2413(7) 0.130(5) Uani 1 1 d G . .
H10A H 0.3058 0.3400 0.2615 0.156 Uiso 1 1 calc R . .
C11 C 0.2109(7) 0.2413(3) 0.2788(5) 0.101(4) Uani 1 1 d G . .
H11A H 0.1500 0.2594 0.3245 0.121 Uiso 1 1 calc R . .
C12 C 0.2081(5) 0.1664(3) 0.2489(4) 0.062(2) Uani 1 1 d G . .
K K 0.1840(2) -0.00032(13) 0.55622(17) 0.0842(7) Uani 1 1 d D . .
O1 O 0.3004(9) 0.0593(5) 0.7253(6) 0.122(3) Uani 1 1 d D . .
C21 C 0.233(2) 0.1089(12) 0.7904(14) 0.165(9) Uani 0.809(4) 1 d PDU A 1
H21A H 0.2383 0.1603 0.7643 0.198 Uiso 0.809(4) 1 calc PR A 1
H21B H 0.1403 0.0947 0.7894 0.198 Uiso 0.809(4) 1 calc PR A 1
C22 C 0.286(3) 0.1053(16) 0.8908(12) 0.208(11) Uani 0.809(4) 1 d PDU A 1
H22A H 0.2305 0.0760 0.9350 0.250 Uiso 0.809(4) 1 calc PR A 1
H22B H 0.2974 0.1557 0.9203 0.250 Uiso 0.809(4) 1 calc PR A 1
C23 C 0.413(2) 0.0684(13) 0.8820(14) 0.173(10) Uani 0.809(4) 1 d PD A 1
H23A H 0.4817 0.1054 0.8730 0.208 Uiso 0.809(4) 1 calc PR A 1
H23B H 0.4355 0.0381 0.9436 0.208 Uiso 0.809(4) 1 calc PR A 1
C24 C 0.3942(19) 0.0233(12) 0.7937(14) 0.179(10) Uani 0.809(4) 1 d PDU A 1
H24A H 0.3629 -0.0264 0.8131 0.215 Uiso 0.809(4) 1 calc PR A 1
H24B H 0.4766 0.0172 0.7598 0.215 Uiso 0.809(4) 1 calc PR A 1
C21' C 0.265(5) 0.127(3) 0.773(5) 0.17(2) Uiso 0.191(4) 1 d PDU A 2
H21C H 0.2572 0.1671 0.7213 0.208 Uiso 0.191(4) 1 calc PR A 2
H21D H 0.1801 0.1209 0.8036 0.208 Uiso 0.191(4) 1 calc PR A 2
C22' C 0.360(5) 0.145(3) 0.850(4) 0.13(3) Uiso 0.191(4) 1 d PD A 2
H22C H 0.3380 0.1248 0.9178 0.157 Uiso 0.191(4) 1 calc PR A 2
H22D H 0.3721 0.1992 0.8560 0.157 Uiso 0.191(4) 1 calc PR A 2
C23' C 0.478(3) 0.108(4) 0.814(6) 0.22(6) Uiso 0.191(4) 1 d PD A 2
H23C H 0.5236 0.1415 0.7671 0.261 Uiso 0.191(4) 1 calc PR A 2
H23D H 0.5382 0.0945 0.8724 0.261 Uiso 0.191(4) 1 calc PR A 2
C24' C 0.431(4) 0.045(4) 0.762(5) 0.18(2) Uiso 0.191(4) 1 d PDU A 2
H24C H 0.4337 0.0019 0.8086 0.219 Uiso 0.191(4) 1 calc PR A 2
H24D H 0.4843 0.0339 0.7031 0.219 Uiso 0.191(4) 1 calc PR A 2
O2 O 0.3771(8) -0.0974(5) 0.5481(8) 0.127(3) Uani 1 1 d D . .
C31 C 0.3738(19) -0.1746(9) 0.5828(17) 0.118(9) Uani 0.546(4) 1 d PDU A 1
H31A H 0.4180 -0.1798 0.6518 0.142 Uiso 0.546(4) 1 calc PR A 1
H31B H 0.2837 -0.1920 0.5863 0.142 Uiso 0.546(4) 1 calc PR A 1
C32 C 0.439(3) -0.2159(9) 0.509(3) 0.131(8) Uani 0.546(4) 1 d PDU A 1
H32A H 0.3784 -0.2323 0.4520 0.157 Uiso 0.546(4) 1 calc PR A 1
H32B H 0.4818 -0.2600 0.5405 0.157 Uiso 0.546(4) 1 calc PR A 1
C33 C 0.536(3) -0.1628(13) 0.471(3) 0.152(9) Uani 0.546(4) 1 d PDU A 1
H33A H 0.6222 -0.1733 0.5034 0.183 Uiso 0.546(4) 1 calc PR A 1
H33B H 0.5396 -0.1665 0.3956 0.183 Uiso 0.546(4) 1 calc PR A 1
C34 C 0.494(2) -0.0925(10) 0.499(3) 0.159(11) Uani 0.546(4) 1 d PDU A 1
H34A H 0.4817 -0.0610 0.4370 0.191 Uiso 0.546(4) 1 calc PR A 1
H34B H 0.5600 -0.0689 0.5460 0.191 Uiso 0.546(4) 1 calc PR A 1
C31' C 0.5074(17) -0.0922(16) 0.578(4) 0.087(14) Uiso 0.237(17) 1 d PD A 2
H31C H 0.5176 -0.0878 0.6540 0.104 Uiso 0.237(17) 1 calc PR A 2
H31D H 0.5446 -0.0473 0.5477 0.104 Uiso 0.237(17) 1 calc PR A 2
C32' C 0.574(2) -0.156(2) 0.546(5) 0.142(15) Uiso 0.237(17) 1 d PDU A 2
H32C H 0.6365 -0.1732 0.6007 0.170 Uiso 0.237(17) 1 calc PR A 2
H32D H 0.6199 -0.1452 0.4832 0.170 Uiso 0.237(17) 1 calc PR A 2
C33' C 0.469(4) -0.2115(14) 0.525(5) 0.145(14) Uiso 0.237(17) 1 d PDU A 2
H33C H 0.4927 -0.2479 0.4726 0.174 Uiso 0.237(17) 1 calc PR A 2
H33D H 0.4484 -0.2382 0.5886 0.174 Uiso 0.237(17) 1 calc PR A 2
C34' C 0.364(3) -0.1663(19) 0.489(5) 0.14(2) Uiso 0.237(17) 1 d PD A 2
H34C H 0.2811 -0.1908 0.5001 0.170 Uiso 0.237(17) 1 calc PR A 2
H34D H 0.3695 -0.1562 0.4143 0.170 Uiso 0.237(17) 1 calc PR A 2
C31" C 0.457(4) -0.129(2) 0.6256(18) 0.088(16) Uiso 0.217(16) 1 d PD A 3
H31E H 0.4119 -0.1319 0.6905 0.106 Uiso 0.217(16) 1 calc PR A 3
H31F H 0.5362 -0.0991 0.6378 0.106 Uiso 0.217(16) 1 calc PR A 3
C32" C 0.489(6) -0.202(2) 0.592(3) 0.134(15) Uiso 0.217(16) 1 d PDU A 3
H32E H 0.4275 -0.2388 0.6165 0.161 Uiso 0.217(16) 1 calc PR A 3
H32F H 0.5773 -0.2155 0.6171 0.161 Uiso 0.217(16) 1 calc PR A 3
C33" C 0.479(7) -0.197(3) 0.478(3) 0.143(14) Uiso 0.217(16) 1 d PDU A 3
H33E H 0.5665 -0.1984 0.4505 0.172 Uiso 0.217(16) 1 calc PR A 3
H33F H 0.4283 -0.2390 0.4485 0.172 Uiso 0.217(16) 1 calc PR A 3
C34" C 0.419(5) -0.130(3) 0.4532(16) 0.12(2) Uiso 0.217(16) 1 d PD A 3
H34E H 0.3436 -0.1379 0.4045 0.139 Uiso 0.217(16) 1 calc PR A 3
H34F H 0.4795 -0.0956 0.4206 0.139 Uiso 0.217(16) 1 calc PR A 3

loop_
_atom_site_aniso_label
_atom_site_aniso_U_11
_atom_site_aniso_U_22
_atom_site_aniso_U_33
_atom_site_aniso_U_23
_atom_site_aniso_U_13
_atom_site_aniso_U_12
Se1 0.1292(10) 0.0501(5) 0.0739(6) -0.0025(4) -0.0113(6) 0.0132(6)
Se2 0.0945(8) 0.0752(6) 0.0578(5) -0.0053(5) 0.0203(5) -0.0044(6)
P1 0.0647(15) 0.0473(10) 0.0500(10) 0.0027(8) 0.0044(10) -0.0029(10)
C1 0.119(10) 0.102(8) 0.067(6) -0.005(6) -0.014(6) 0.011(7)
C2 0.116(11) 0.144(12) 0.084(8) -0.011(7) -0.037(8) 0.010(9)
C3 0.076(8) 0.140(10) 0.112(8) 0.043(8) -0.028(7) -0.026(8)
C4 0.081(9) 0.174(14) 0.131(11) -0.010(10) -0.025(8) 0.036(9)
C5 0.078(7) 0.114(8) 0.093(7) -0.009(6) -0.010(6) 0.024(7)
C6 0.064(6) 0.069(5) 0.057(5) 0.014(4) 0.006(4) -0.008(5)
C7 0.087(8) 0.123(9) 0.075(6) -0.026(6) 0.004(6) -0.028(7)
C8 0.088(8) 0.186(12) 0.087(7) -0.004(8) 0.025(6) -0.049(9)
C9 0.113(10) 0.163(12) 0.098(8) 0.030(8) 0.002(7) -0.062(9)
C10 0.159(13) 0.098(9) 0.133(11) 0.028(8) 0.013(10) -0.061(9)
C11 0.111(9) 0.063(6) 0.129(10) 0.009(6) 0.020(8) -0.017(6)
C12 0.057(6) 0.074(5) 0.056(4) 0.000(4) 0.006(4) -0.002(4)
K 0.0799(15) 0.0876(14) 0.0827(13) 0.0092(12) -0.0182(11) -0.0055(13)
O1 0.117(7) 0.156(8) 0.089(5) -0.012(5) -0.027(5) -0.025(6)
C21 0.176(15) 0.150(14) 0.166(15) -0.024(13) -0.020(13) 0.003(13)
C22 0.229(19) 0.235(19) 0.157(16) -0.026(15) -0.018(15) 0.010(17)
C23 0.148(19) 0.22(3) 0.147(19) -0.031(17) -0.068(16) -0.012(19)
C24 0.175(15) 0.198(16) 0.161(15) 0.003(13) -0.026(13) 0.015(14)
O2 0.088(7) 0.131(8) 0.162(9) -0.024(6) 0.007(6) 0.030(6)
C31 0.092(17) 0.17(2) 0.092(15) 0.052(16) 0.015(13) 0.021(17)
C32 0.130(16) 0.088(12) 0.174(17) -0.032(13) -0.002(15) 0.028(13)
C33 0.143(16) 0.153(17) 0.165(17) -0.010(15) 0.053(15) 0.030(15)
C34 0.156(18) 0.130(17) 0.19(2) -0.010(15) 0.006(16) -0.059(15)

loop_
_atom_type_symbol
_atom_type_description
_atom_type_scat_dispersion_real
_atom_type_scat_dispersion_imag
_atom_type_scat_source
C C 0.0033 0.0016 'International Tables Vol C Tables 4.2.6.8 and 6.1.1.4'
H H 0.0000 0.0000 'International Tables Vol C Tables 4.2.6.8 and 6.1.1.4'
O O 0.0106 0.0060 'International Tables Vol C Tables 4.2.6.8 and 6.1.1.4'
P P 0.1023 0.0942 'International Tables Vol C Tables 4.2.6.8 and 6.1.1.4'
K K 0.2009 0.2494 'International Tables Vol C Tables 4.2.6.8 and 6.1.1.4'
Se Se -0.0929 2.2259 'International Tables Vol C Tables 4.2.6.8 and 6.1.1.4'

loop_
_geom_angle_atom_site_label_1
_geom_angle_atom_site_label_2
_geom_angle_atom_site_label_3
_geom_angle
_geom_angle_site_symmetry_1
_geom_angle_site_symmetry_3
_geom_angle_publ_flag
P1 Se1 K 88.83(7) . . ?
P1 Se1 K 73.86(8) . 3_556 ?
K Se1 K 65.41(6) . 3_556 ?
P1 Se2 K 86.79(8) . 3_556 ?
P1 Se2 K 87.79(8) . . ?
K Se2 K 71.45(6) 3_556 . ?
C12 P1 C6 101.4(3) . . ?
C12 P1 Se1 111.2(2) . . ?
C6 P1 Se1 109.0(2) . . ?
C12 P1 Se2 108.5(2) . . ?
C6 P1 Se2 110.6(2) . . ?
Se1 P1 Se2 115.21(10) . . ?
C2 C1 C6 120.0 . . ?
C1 C2 C3 120.0 . . ?
C2 C3 C4 120.0 . . ?
C5 C4 C3 120.0 . . ?
C6 C5 C4 120.0 . . ?
C5 C6 C1 120.0 . . ?
C5 C6 P1 120.0(4) . . ?
C1 C6 P1 119.9(4) . . ?
C8 C7 C12 120.0 . . ?
C7 C8 C9 120.0 . . ?
C8 C9 C10 120.0 . . ?
C11 C10 C9 120.0 . . ?
C10 C11 C12 120.0 . . ?
C11 C12 C7 120.0 . . ?
C11 C12 P1 118.8(4) . . ?
C7 C12 P1 121.1(4) . . ?
O2 K O1 89.4(3) . . ?
O2 K Se2 87.7(2) . 3_556 ?
O1 K Se2 123.8(2) . 3_556 ?
O2 K Se1 90.0(2) . . ?
O1 K Se1 150.6(2) . . ?
Se2 K Se1 85.50(6) 3_556 . ?
O2 K Se2 147.0(2) . . ?
O1 K Se2 103.6(2) . . ?
Se2 K Se2 108.55(6) 3_556 . ?
Se1 K Se2 63.90(4) . . ?
O2 K Se1 134.5(2) . 3_556 ?
O1 K Se1 85.9(2) . 3_556 ?
Se2 K Se1 58.93(4) 3_556 3_556 ?
Se1 K Se1 114.59(6) . 3_556 ?
Se2 K Se1 77.31(5) . 3_556 ?
O2 K K 133.6(2) . 3_556 ?
O1 K K 132.5(2) . 3_556 ?
Se2 K K 54.90(6) 3_556 3_556 ?
Se1 K K 63.49(6) . 3_556 ?
Se2 K K 53.65(6) . 3_556 ?
Se1 K K 51.09(6) 3_556 3_556 ?
C21' O1 C24' 105.8(12) . . ?
C21' O1 C24 107.4(18) . . ?
C24' O1 C24 28(4) . . ?
C21' O1 C21 21(4) . . ?
C24' O1 C21 113.5(15) . . ?
C24 O1 C21 104.5(10) . . ?
C21' O1 K 125.8(12) . . ?
C24' O1 K 125.2(11) . . ?
C24 O1 K 126.0(9) . . ?
C21 O1 K 121.3(8) . . ?
C22 C21 O1 109.9(11) . . ?
C21 C22 C23 104.9(11) . . ?
C24 C23 C22 103.9(11) . . ?
C23 C24 O1 107.6(12) . . ?
C22' C21' O1 108.4(14) . . ?
C21' C22' C23' 103.3(16) . . ?
C24' C23' C22' 103.8(16) . . ?
C23' C24' O1 108.4(15) . . ?
C31' O2 C31" 45(2) . . ?
C31' O2 C34 43(2) . . ?
C31" O2 C34 82(2) . . ?
C31' O2 C34" 86(2) . . ?
C31" O2 C34" 105.0(12) . . ?
C34 O2 C34" 48(2) . . ?
C31' O2 C31 90.8(18) . . ?
C31" O2 C31 54(2) . . ?
C34 O2 C31 103.6(11) . . ?
C34" O2 C31 84(2) . . ?
C31' O2 C34' 105.3(12) . . ?
C31" O2 C34' 94(2) . . ?
C34 O2 C34' 82(2) . . ?
C34" O2 C34' 40(3) . . ?
C31 O2 C34' 50(3) . . ?
C31' O2 K 131.9(10) . . ?
C31" O2 K 131.3(10) . . ?
C34 O2 K 130.3(10) . . ?
C34" O2 K 123.7(10) . . ?
C31 O2 K 125.5(8) . . ?
C34' O2 K 122.0(9) . . ?
C32 C31 O2 105.5(12) . . ?
C31 C32 C33 104.1(11) . . ?
C34 C33 C32 105.8(10) . . ?
C33 C34 O2 110.5(11) . . ?
O2 C31' C32' 110.2(13) . . ?
C31' C32' C33' 103.7(13) . . ?
C34' C33' C32' 102.2(15) . . ?
C33' C34' O2 105.3(16) . . ?
O2 C31" C32" 107.0(16) . . ?
C31" C32" C33" 104.7(13) . . ?
C34" C33" C32" 106.5(10) . . ?
C33" C34" O2 107.6(14) . . ?

loop_
_geom_bond_atom_site_label_1
_geom_bond_atom_site_label_2
_geom_bond_distance
_geom_bond_site_symmetry_2
_geom_bond_publ_flag
Se1 P1 2.132(2) . ?
Se1 K 3.402(2) . ?
Se1 K 3.913(3) 3_556 ?
Se2 P1 2.150(2) . ?
Se2 K 3.378(3) 3_556 ?
Se2 K 3.431(2) . ?
P1 C12 1.821(5) . ?
P1 C6 1.834(5) . ?
C1 C2 1.3900 . ?
C1 C6 1.3900 . ?
C2 C3 1.3900 . ?
C3 C4 1.3900 . ?
C4 C5 1.3900 . ?
C5 C6 1.3900 . ?
C7 C8 1.3900 . ?
C7 C12 1.3900 . ?
C8 C9 1.3900 . ?
C9 C10 1.3900 . ?
C10 C11 1.3900 . ?
C11 C12 1.3900 . ?
K O2 2.639(8) . ?
K O1 2.651(8) . ?
K Se2 3.378(3) 3_556 ?
K Se1 3.913(3) 3_556 ?
K K 3.976(4) 3_556 ?
O1 C21' 1.409(16) . ?
O1 C24' 1.417(15) . ?
O1 C24 1.424(13) . ?
O1 C21 1.427(13) . ?
C21 C22 1.380(16) . ?
C22 C23 1.47(2) . ?
C23 C24 1.397(16) . ?
C21' C22' 1.398(18) . ?
C22' C23' 1.47(3) . ?
C23' C24' 1.39(2) . ?
O2 C31' 1.377(14) . ?
O2 C31" 1.380(15) . ?
O2 C34 1.388(14) . ?
O2 C34" 1.438(15) . ?
O2 C31 1.450(13) . ?
O2 C34' 1.450(15) . ?
C31 C32 1.403(18) . ?
C32 C33 1.47(2) . ?
C33 C34 1.380(17) . ?
C31' C32' 1.395(18) . ?
C32' C33' 1.48(2) . ?
C33' C34' 1.40(2) . ?
C31" C32" 1.407(19) . ?
C32" C33" 1.47(3) . ?
C33" C34" 1.384(18) . ?
